data_2100503
loop_
_publ_author_name
'Sharif, Shasad'
'Powell, Douglas R.'
'Schagen, David'
'Steiner, Thomas'
'Toney, Michael D.'
'Fogle, Emily'
'Limbach, Hans-Heinrich'

_publ_section_title
;
 X-ray crystallographic structures of enamine and amine Schiff bases of
 pyridoxal and its 1:1 hydrogen-bonded complexes with benzoic acid
 derivatives: evidence for coupled inter- and intramolecular proton
 transfer
;
_journal_coeditor_code SN5027
_journal_issue 3
_journal_name_full 'Acta Crystallographica Section B'
_journal_page_first 480
_journal_page_last 487
_journal_paper_doi 10.1107/S0108768105040590
_journal_volume 62
_journal_year 2006
_chemical_formula_moiety 'C15 H17 N2 O2, C7 H4 N O4'
_chemical_formula_sum 'C22 H21 N3 O6'
_chemical_formula_weight 423.42
_chemical_name_systematic
;
 ?
;
_space_group_IT_number 2
_symmetry_cell_setting triclinic
_symmetry_space_group_name_Hall '-P 1'
_symmetry_space_group_name_H-M 'P -1'
_atom_sites_solution_hydrogens geom
_atom_sites_solution_primary direct
_atom_sites_solution_secondary difmap
_audit_creation_method SHELXL-97
_cell_angle_alpha 114.88(4)
_cell_angle_beta 99.61(5)
_cell_angle_gamma 96.03(5)
_cell_formula_units_Z 2
_cell_length_a 7.683(5)
_cell_length_b 12.188(6)
_cell_length_c 12.562(6)
_cell_measurement_reflns_used 25
_cell_measurement_temperature 295(2)
_cell_measurement_theta_max 15.0
_cell_measurement_theta_min 7.0
_cell_volume 1031.8(11)
_computing_molecular_graphics 'SHELXTL (Sheldrick, 2000)'
_computing_publication_material 'SHELXTL (Sheldrick, 2000)'
_computing_structure_refinement 'SHELXTL (Sheldrick, 2000)'
_computing_structure_solution 'SHELXTL (Sheldrick, 2000)'
_diffrn_ambient_temperature 295(2)
_diffrn_measured_fraction_theta_full 0.992
_diffrn_measured_fraction_theta_max 0.992
_diffrn_measurement_device_type 'Stoe four-circle diffractometer'
_diffrn_measurement_method \w
_diffrn_radiation_monochromator graphite
_diffrn_radiation_source 'fine-focus sealed tube'
_diffrn_radiation_type MoK\a
_diffrn_radiation_wavelength 0.71073
_diffrn_reflns_av_R_equivalents 0.0176
_diffrn_reflns_av_sigmaI/netI 0.0299
_diffrn_reflns_limit_h_max 8
_diffrn_reflns_limit_h_min -9
_diffrn_reflns_limit_k_max 14
_diffrn_reflns_limit_k_min -10
_diffrn_reflns_limit_l_max 14
_diffrn_reflns_limit_l_min -14
_diffrn_reflns_number 3866
_diffrn_reflns_theta_full 25.00
_diffrn_reflns_theta_max 25.00
_diffrn_reflns_theta_min 2.74
_diffrn_standards_decay_% 3
_diffrn_standards_interval_time 30
_diffrn_standards_number 3
_exptl_absorpt_coefficient_mu 0.101
_exptl_absorpt_correction_T_max 0.990
_exptl_absorpt_correction_T_min 0.961
_exptl_absorpt_correction_type none
_exptl_crystal_colour yellow
_exptl_crystal_density_diffrn 1.363
_exptl_crystal_density_method 'not measured'
_exptl_crystal_description plate
_exptl_crystal_F_000 444
_exptl_crystal_size_max 0.40
_exptl_crystal_size_mid 0.20
_exptl_crystal_size_min 0.10
_refine_diff_density_max 0.197
_refine_diff_density_min -0.205
_refine_ls_extinction_method none
_refine_ls_goodness_of_fit_ref 1.003
_refine_ls_hydrogen_treatment mixed
_refine_ls_matrix_type full
_refine_ls_number_parameters 289
_refine_ls_number_reflns 3591
_refine_ls_number_restraints 0
_refine_ls_restrained_S_all 1.003
_refine_ls_R_factor_all 0.0837
_refine_ls_R_factor_gt 0.0493
_refine_ls_shift/su_max 0.000
_refine_ls_shift/su_mean 0.000
_refine_ls_structure_factor_coef Fsqd
_refine_ls_weighting_details 'calc w=1/[\s^2^(Fo^2^)+(0.0780P)^2^+0.2500P] where P=(Fo^2^+2Fc^2^)/3'
_refine_ls_weighting_scheme calc
_refine_ls_wR_factor_gt 0.1268
_refine_ls_wR_factor_ref 0.1534
_reflns_number_gt 2383
_reflns_number_total 3591
_reflns_threshold_expression I>2\s(I)
_cod_data_source_file sn5027.cif
_cod_data_source_block compound_II_
_cod_original_cell_volume 1031.8(10)
_cod_database_code 2100503

loop_
_symmetry_equiv_pos_as_xyz
'x, y, z'
'-x, -y, -z'

loop_
_atom_site_type_symbol
_atom_site_label
_atom_site_fract_x
_atom_site_fract_y
_atom_site_fract_z
_atom_site_U_iso_or_equiv
_atom_site_adp_type
_atom_site_calc_flag
_atom_site_refinement_flags
_atom_site_occupancy
N N1 0.3837(3) 0.39957(19) 0.61412(18) 0.0491(5) Uani d . 1
H H1 0.436(3) 0.490(3) 0.661(2) 0.059 Uiso d . 1
N N2 0.1882(3) -0.05211(18) 0.43292(19) 0.0543(5) Uani d . 1
C C2 0.4127(3) 0.3212(2) 0.6597(2) 0.0505(6) Uani d . 1
C C3 0.3362(3) 0.1967(2) 0.5884(2) 0.0508(6) Uani d . 1
C C4 0.2308(3) 0.1581(2) 0.4724(2) 0.0455(6) Uani d . 1
C C5 0.2015(3) 0.2461(2) 0.4302(2) 0.0448(6) Uani d . 1
C C6 0.2821(3) 0.3653(2) 0.5036(2) 0.0498(6) Uani d . 1
H H6 0.2665 0.4247 0.4766 0.060 Uiso calc R 1
C C2' 0.5234(4) 0.3678(2) 0.7851(2) 0.0652(8) Uani d . 1
H H2'A 0.5569 0.4560 0.8211 0.098 Uiso d R 1
H H2'B 0.6299 0.3329 0.7829 0.098 Uiso d R 1
H H2'C 0.4546 0.3444 0.8320 0.098 Uiso d R 1
O O3' 0.3704(3) 0.11905(18) 0.63546(17) 0.0718(6) Uani d . 1
H H3' 0.314(4) 0.040(3) 0.574(3) 0.086 Uiso d . 1
C C4' 0.1539(3) 0.0284(2) 0.3975(2) 0.0487(6) Uani d . 1
H H4' 0.0782 0.0037 0.3221 0.058 Uiso calc R 1
O O5' -0.0915(2) 0.15341(17) 0.29060(16) 0.0599(5) Uani d . 1
H H5' -0.161(4) 0.217(3) 0.313(3) 0.072 Uiso d . 1
C C5' 0.0863(3) 0.2116(2) 0.3073(2) 0.0539(6) Uani d . 1
H H5'A 0.0832 0.2855 0.2961 0.065 Uiso calc R 1
H H5'B 0.1404 0.1568 0.2463 0.065 Uiso calc R 1
C C1" -0.0151(4) -0.4320(2) 0.2301(3) 0.0601(7) Uani d . 1
C C2" 0.0859(4) -0.3819(3) 0.3470(3) 0.0668(8) Uani d . 1
H H2" 0.1094 -0.4331 0.3833 0.080 Uiso calc R 1
C C3" 0.1523(4) -0.2573(2) 0.4106(2) 0.0585(7) Uani d . 1
H H3" 0.2216 -0.2253 0.4891 0.070 Uiso calc R 1
C C4" 0.1175(3) -0.1796(2) 0.3598(2) 0.0500(6) Uani d . 1
C C5" 0.0193(4) -0.2286(2) 0.2422(3) 0.0660(8) Uani d . 1
H H5" -0.0025 -0.1776 0.2055 0.079 Uiso calc R 1
C C6" -0.0461(4) -0.3535(2) 0.1798(3) 0.0667(8) Uani d . 1
H H6" -0.1135 -0.3859 0.1008 0.080 Uiso calc R 1
C C1"' -0.0881(5) -0.5683(3) 0.1590(3) 0.0893(10) Uani d . 1
H H1"A -0.1705 -0.5843 0.0854 0.134 Uiso d R 1
H H1"B -0.1497 -0.5969 0.2058 0.134 Uiso d R 1
H H1"C 0.0095 -0.6108 0.1405 0.134 Uiso d R 1
O O1A 0.3064(2) 0.67846(15) 0.65137(16) 0.0641(5) Uani d . 1
O O2A 0.5470(2) 0.62426(15) 0.72514(16) 0.0579(5) Uani d . 1
O O3A 0.8271(4) 0.7693(2) 0.9965(3) 0.1141(10) Uani d . 1
O O4A 0.5413(4) 0.7212(2) 0.9720(2) 0.0875(7) Uani d . 1
N N1A 0.6726(4) 0.7791(2) 0.9651(2) 0.0654(6) Uani d . 1
C C1A 0.5391(3) 0.8338(2) 0.8060(2) 0.0418(5) Uani d . 1
C C2A 0.6496(3) 0.8689(2) 0.9179(2) 0.0467(6) Uani d . 1
C C3A 0.7410(3) 0.9875(2) 0.9901(2) 0.0600(7) Uani d . 1
H H3A 0.8153 1.0084 1.0650 0.072 Uiso calc R 1
C C4A 0.7209(4) 1.0747(2) 0.9496(3) 0.0670(8) Uani d . 1
H H4A 0.7822 1.1556 0.9976 0.080 Uiso calc R 1
C C5A 0.6120(4) 1.0443(2) 0.8398(3) 0.0602(7) Uani d . 1
H H5A 0.5995 1.1041 0.8130 0.072 Uiso calc R 1
C C6A 0.5209(3) 0.9252(2) 0.7690(2) 0.0493(6) Uani d . 1
H H6A 0.4454 0.9053 0.6948 0.059 Uiso calc R 1
C C7A 0.4535(3) 0.7015(2) 0.7206(2) 0.0447(6) Uani d . 1

loop_
_atom_site_aniso_label
_atom_site_aniso_U_11
_atom_site_aniso_U_22
_atom_site_aniso_U_33
_atom_site_aniso_U_12
_atom_site_aniso_U_13
_atom_site_aniso_U_23
N1 0.0503(12) 0.0378(11) 0.0483(12) 0.0038(9) 0.0024(9) 0.0135(9)
N2 0.0649(13) 0.0409(11) 0.0467(12) 0.0016(10) 0.0014(10) 0.0163(10)
C2 0.0528(14) 0.0448(14) 0.0441(14) 0.0059(11) 0.0030(11) 0.0146(11)
C3 0.0572(15) 0.0432(14) 0.0464(14) 0.0048(11) 0.0013(12) 0.0201(11)
C4 0.0470(13) 0.0408(13) 0.0414(13) 0.0048(10) 0.0050(10) 0.0145(10)
C5 0.0423(13) 0.0450(13) 0.0429(13) 0.0037(10) 0.0055(10) 0.0185(11)
C6 0.0512(14) 0.0454(14) 0.0502(15) 0.0044(11) 0.0031(12) 0.0232(12)
C2' 0.0732(18) 0.0538(16) 0.0482(15) 0.0019(13) -0.0078(13) 0.0143(13)
O3' 0.1005(15) 0.0470(11) 0.0522(11) 0.0032(10) -0.0166(10) 0.0225(9)
C4' 0.0516(14) 0.0443(14) 0.0412(13) 0.0036(11) 0.0036(11) 0.0146(11)
O5' 0.0507(11) 0.0534(11) 0.0563(11) 0.0033(8) -0.0026(8) 0.0137(9)
C5' 0.0503(15) 0.0565(15) 0.0506(15) 0.0049(12) 0.0019(12) 0.0247(12)
C1" 0.0660(17) 0.0449(15) 0.0658(18) 0.0002(12) 0.0148(14) 0.0240(13)
C2" 0.092(2) 0.0536(16) 0.0615(18) 0.0112(15) 0.0146(16) 0.0341(14)
C3" 0.0751(18) 0.0520(15) 0.0442(14) 0.0068(13) 0.0022(13) 0.0232(12)
C4" 0.0574(15) 0.0417(13) 0.0446(14) 0.0031(11) 0.0061(11) 0.0173(11)
C5" 0.085(2) 0.0454(15) 0.0560(16) -0.0035(14) -0.0111(14) 0.0259(13)
C6" 0.0773(19) 0.0489(16) 0.0563(16) -0.0071(13) -0.0092(14) 0.0206(13)
C1"' 0.116(3) 0.0474(17) 0.092(2) -0.0062(17) 0.011(2) 0.0287(17)
O1A 0.0567(11) 0.0497(10) 0.0574(11) -0.0006(8) -0.0171(9) 0.0110(8)
O2A 0.0573(10) 0.0389(9) 0.0595(11) 0.0051(8) -0.0059(8) 0.0132(8)
O3A 0.1031(19) 0.113(2) 0.118(2) 0.0220(16) -0.0329(16) 0.0648(17)
O4A 0.1167(19) 0.0785(15) 0.0878(17) 0.0207(14) 0.0367(15) 0.0512(13)
N1A 0.0807(18) 0.0622(15) 0.0434(12) 0.0130(13) -0.0045(12) 0.0215(11)
C1A 0.0400(12) 0.0396(12) 0.0385(12) 0.0044(10) 0.0040(10) 0.0132(10)
C2A 0.0498(14) 0.0448(13) 0.0387(13) 0.0079(11) 0.0040(11) 0.0150(11)
C3A 0.0531(15) 0.0548(16) 0.0437(14) 0.0014(12) -0.0040(12) 0.0031(12)
C4A 0.0655(18) 0.0369(14) 0.0710(19) -0.0052(12) 0.0054(15) 0.0057(13)
C5A 0.0643(17) 0.0418(14) 0.0691(18) 0.0044(12) 0.0109(14) 0.0230(13)
C6A 0.0495(14) 0.0474(14) 0.0455(14) 0.0064(11) 0.0036(11) 0.0191(11)
C7A 0.0456(13) 0.0417(13) 0.0373(12) -0.0004(11) 0.0012(11) 0.0140(10)

loop_
_atom_type_symbol
_atom_type_description
_atom_type_scat_dispersion_real
_atom_type_scat_dispersion_imag
_atom_type_scat_source
C C 0.0033 0.0016 'International Tables Vol C Tables 4.2.6.8 and 6.1.1.4'
H H 0.0000 0.0000 'International Tables Vol C Tables 4.2.6.8 and 6.1.1.4'
N N 0.0061 0.0033 'International Tables Vol C Tables 4.2.6.8 and 6.1.1.4'
O O 0.0106 0.0060 'International Tables Vol C Tables 4.2.6.8 and 6.1.1.4'

loop_
_geom_angle_atom_site_label_1
_geom_angle_atom_site_label_2
_geom_angle_atom_site_label_3
_geom_angle
_geom_angle_publ_flag
C2 N1 C6 123.2(2) y
C2 N1 H1 122.1(14) ?
C6 N1 H1 114.8(14) ?
C4' N2 C4" 122.0(2) ?
N1 C2 C3 118.4(2) ?
N1 C2 C2' 119.7(2) ?
C3 C2 C2' 122.0(2) ?
O3' C3 C2 117.3(2) ?
O3' C3 C4 123.0(2) y
C2 C3 C4 119.8(2) ?
C3 C4 C5 119.2(2) ?
C3 C4 C4' 119.8(2) y
C5 C4 C4' 121.0(2) ?
C6 C5 C4 117.9(2) ?
C6 C5 C5' 119.9(2) y
C4 C5 C5' 122.2(2) ?
N1 C6 C5 121.6(2) ?
N1 C6 H6 119.2 ?
C5 C6 H6 119.2 ?
C2 C2' H2'A 109.5 ?
C2 C2' H2'B 109.5 ?
H2'A C2' H2'B 109.5 ?
C2 C2' H2'C 109.5 ?
H2'A C2' H2'C 109.5 ?
H2'B C2' H2'C 109.5 ?
C3 O3' H3' 105.3(19) ?
N2 C4' C4 121.1(2) y
N2 C4' H4' 119.4 ?
C4 C4' H4' 119.4 ?
C5' O5' H5' 107.0(17) ?
O5' C5' C5 112.9(2) y
O5' C5' H5'A 109.0 ?
C5 C5' H5'A 109.0 ?
O5' C5' H5'B 109.0 ?
C5 C5' H5'B 109.0 ?
H5'A C5' H5'B 107.8 ?
C6" C1" C2" 117.8(2) ?
C6" C1" C1"' 120.8(3) ?
C2" C1" C1"' 121.4(3) ?
C3" C2" C1" 120.8(3) ?
C3" C2" H2" 119.6 ?
C1" C2" H2" 119.6 ?
C4" C3" C2" 120.8(2) ?
C4" C3" H3" 119.6 ?
C2" C3" H3" 119.6 ?
C3" C4" C5" 119.1(2) ?
C3" C4" N2 116.9(2) ?
C5" C4" N2 124.0(2) ?
C6" C5" C4" 119.4(2) ?
C6" C5" H5" 120.3 ?
C4" C5" H5" 120.3 ?
C1" C6" C5" 122.2(3) ?
C1" C6" H6" 118.9 ?
C5" C6" H6" 118.9 ?
C1" C1"' H1"A 109.5 ?
C1" C1"' H1"B 109.5 ?
H1"A C1"' H1"B 109.5 ?
C1" C1"' H1"C 109.5 ?
H1"A C1"' H1"C 109.5 ?
H1"B C1"' H1"C 109.5 ?
O4A N1A O3A 124.4(3) ?
O4A N1A C2A 119.1(2) ?
O3A N1A C2A 116.5(3) ?
C2A C1A C6A 116.9(2) ?
C2A C1A C7A 122.9(2) ?
C6A C1A C7A 119.9(2) ?
C3A C2A C1A 122.6(2) ?
C3A C2A N1A 116.9(2) ?
C1A C2A N1A 120.5(2) ?
C4A C3A C2A 118.6(2) ?
C4A C3A H3A 120.7 ?
C2A C3A H3A 120.7 ?
C5A C4A C3A 120.7(2) ?
C5A C4A H4A 119.6 ?
C3A C4A H4A 119.6 ?
C4A C5A C6A 119.8(3) ?
C4A C5A H5A 120.1 ?
C6A C5A H5A 120.1 ?
C5A C6A C1A 121.3(2) ?
C5A C6A H6A 119.4 ?
C1A C6A H6A 119.4 ?
O1A C7A O2A 126.1(2) y
O1A C7A C1A 119.2(2) y
O2A C7A C1A 114.7(2) y

loop_
_geom_bond_atom_site_label_1
_geom_bond_atom_site_label_2
_geom_bond_distance
_geom_bond_publ_flag
N1 C2 1.324(3) y
N1 C6 1.339(3) y
N1 H1 1.01(3) ?
N2 C4' 1.270(3) y
N2 C4" 1.417(3) ?
C2 C3 1.394(3) ?
C2 C2' 1.492(4) ?
C3 O3' 1.336(3) y
C3 C4 1.396(3) y
C4 C5 1.405(3) ?
C4 C4' 1.449(3) y
C5 C6 1.356(3) ?
C5 C5' 1.504(3) y
C6 H6 0.9300 ?
C2' H2'A 0.9600 ?
C2' H2'B 0.9600 ?
C2' H2'C 0.9600 ?
O3' H3' 0.95(3) ?
C4' H4' 0.9300 ?
O5' C5' 1.410(3) y
O5' H5' 0.96(3) ?
C5' H5'A 0.9700 ?
C5' H5'B 0.9700 ?
C1" C6" 1.369(4) ?
C1" C2" 1.378(4) ?
C1" C1"' 1.504(4) ?
C2" C3" 1.373(4) ?
C2" H2" 0.9300 ?
C3" C4" 1.372(3) ?
C3" H3" 0.9300 ?
C4" C5" 1.378(4) ?
C5" C6" 1.375(4) ?
C5" H5" 0.9300 ?
C6" H6" 0.9300 ?
C1"' H1"A 0.9600 ?
C1"' H1"B 0.9600 ?
C1"' H1"C 0.9600 ?
O1A C7A 1.230(3) y
O2A C7A 1.256(3) y
O3A N1A 1.221(3) ?
O4A N1A 1.206(3) ?
N1A C2A 1.460(3) ?
C1A C2A 1.378(3) ?
C1A C6A 1.387(3) ?
C1A C7A 1.507(3) y
C2A C3A 1.370(4) ?
C3A C4A 1.369(4) ?
C3A H3A 0.9300 ?
C4A C5A 1.364(4) ?
C4A H4A 0.9300 ?
C5A C6A 1.371(4) ?
C5A H5A 0.9300 ?
C6A H6A 0.9300 ?

loop_
_geom_hbond_atom_site_label_D
_geom_hbond_atom_site_label_H
_geom_hbond_atom_site_label_A
_geom_hbond_site_symmetry_A
_geom_hbond_distance_DH
_geom_hbond_distance_HA
_geom_hbond_distance_DA
_geom_hbond_angle_DHA
N1 H1 O2A . 1.01(3) 1.55(3) 2.549(3) 170(2)
N1 H1 O1A . 1.01(3) 2.63(3) 3.362(3) 129.4(18)
O3' H3' N2 . 0.95(3) 1.69(3) 2.553(3) 150(3)
O5' H5' O1A 2_566 0.96(3) 1.75(3) 2.704(3) 175(3)

loop_
_geom_torsion_atom_site_label_1
_geom_torsion_atom_site_label_2
_geom_torsion_atom_site_label_3
_geom_torsion_atom_site_label_4
_geom_torsion
_geom_torsion_publ_flag
C6 N1 C2 C3 1.1(4) ?
C6 N1 C2 C2' -178.2(2) ?
N1 C2 C3 O3' 178.7(2) ?
C2' C2 C3 O3' -2.0(4) ?
N1 C2 C3 C4 -0.5(4) ?
C2' C2 C3 C4 178.7(2) ?
O3' C3 C4 C5 179.9(2) ?
C2 C3 C4 C5 -0.9(4) ?
O3' C3 C4 C4' -0.3(4) ?
C2 C3 C4 C4' 178.9(2) ?
C3 C4 C5 C6 1.8(4) ?
C4' C4 C5 C6 -178.0(2) ?
C3 C4 C5 C5' -178.7(2) ?
C4' C4 C5 C5' 1.5(4) ?
C2 N1 C6 C5 -0.1(4) ?
C4 C5 C6 N1 -1.4(4) ?
C5' C5 C6 N1 179.1(2) ?
C4" N2 C4' C4 -178.6(2) ?
C3 C4 C4' N2 -3.7(4) ?
C5 C4 C4' N2 176.1(2) ?
C6 C5 C5' O5' -122.0(3) y
C4 C5 C5' O5' 58.5(3) ?
C6" C1" C2" C3" 0.3(4) ?
C1"' C1" C2" C3" 179.7(3) ?
C1" C2" C3" C4" 0.9(5) ?
C2" C3" C4" C5" -2.0(4) ?
C2" C3" C4" N2 178.7(3) ?
C4' N2 C4" C3" -175.3(2) ?
C4' N2 C4" C5" 5.5(4) ?
C3" C4" C5" C6" 1.9(5) ?
N2 C4" C5" C6" -178.9(3) ?
C2" C1" C6" C5" -0.3(5) ?
C1"' C1" C6" C5" -179.8(3) ?
C4" C5" C6" C1" -0.8(5) ?
C6A C1A C2A C3A -1.1(4) ?
C7A C1A C2A C3A 173.4(2) ?
C6A C1A C2A N1A 178.4(2) ?
C7A C1A C2A N1A -7.1(4) ?
O4A N1A C2A C3A 124.2(3) ?
O3A N1A C2A C3A -55.0(3) ?
O4A N1A C2A C1A -55.4(4) ?
O3A N1A C2A C1A 125.4(3) ?
C1A C2A C3A C4A 0.4(4) ?
N1A C2A C3A C4A -179.1(2) ?
C2A C3A C4A C5A 0.0(4) ?
C3A C4A C5A C6A 0.2(4) ?
C4A C5A C6A C1A -1.0(4) ?
C2A C1A C6A C5A 1.4(4) ?
C7A C1A C6A C5A -173.3(2) ?
C2A C1A C7A O1A 149.2(2) ?
C6A C1A C7A O1A -36.5(3) y
C2A C1A C7A O2A -33.5(3) ?
C6A C1A C7A O2A 140.9(2) y
